data_7710242
loop_
_publ_author_name
'Vidlak, Julia F.'
'Cosio, Mario N.'
'Sriramaneni, Nihal K.'
'Bhuvanesh, Nattamai'
'Ozerov, Oleg V.'
'Johnson, Miles W.'

_publ_section_title
;
 Synthesis of pyrrole-based PSiP pincer ligands and their palladium,
 rhodium, and platinum complexes
;
_journal_name_full 'Dalton Transactions'
_journal_paper_doi 10.1039/D2DT00948J
_journal_year 2022
_chemical_formula_moiety 'C33 H29 Cl N2 P2 Pt Si'
_chemical_formula_sum 'C33 H29 Cl N2 P2 Pt Si'
_chemical_formula_weight 774.15
_space_group_crystal_system monoclinic
_space_group_IT_number 14
_space_group_name_Hall '-P 2ybc'
_space_group_name_H-M_alt 'P 1 21/c 1'
_atom_sites_solution_hydrogens geom
_atom_sites_solution_primary dual
_audit_creation_date 2021-08-11
_audit_creation_method
;
Olex2 1.3
(compiled 2020.11.12 svn.r5f609507 for OlexSys, GUI svn.r6272)
;
_audit_update_record
;
2022-01-21 deposited with the CCDC.	2022-05-04 downloaded from the CCDC.
;
_cell_angle_alpha 90
_cell_angle_beta 97.8830(10)
_cell_angle_gamma 90
_cell_formula_units_Z 4
_cell_length_a 9.6243(4)
_cell_length_b 13.5652(5)
_cell_length_c 23.5677(10)
_cell_measurement_reflns_used 9008
_cell_measurement_temperature 110.0
_cell_measurement_theta_max 30.479
_cell_measurement_theta_min 2.302
_cell_volume 3047.8(2)
_computing_cell_refinement 'SAINT V8.38A (Bruker, 2018)'
_computing_data_reduction 'SAINT V8.38A (Bruker, 2018)'
_computing_molecular_graphics 'Olex2 1.3 (Dolomanov et al., 2009)'
_computing_publication_material 'Olex2 1.3 (Dolomanov et al., 2009)'
_computing_structure_refinement 'XL  (Sheldrick, 2008)'
_computing_structure_solution 'SHELXT 2018/2 (Sheldrick, 2018)'
_diffrn_ambient_temperature 110.0
_diffrn_measured_fraction_theta_full 0.999
_diffrn_measured_fraction_theta_max 0.997
_diffrn_measurement_device_type 'Bruker QUEST PHOTON-III'
_diffrn_measurement_method '\f and \w scans'
_diffrn_radiation_type MoK\a
_diffrn_radiation_wavelength 0.71073
_diffrn_reflns_av_R_equivalents 0.0533
_diffrn_reflns_av_unetI/netI 0.0262
_diffrn_reflns_Laue_measured_fraction_full 0.999
_diffrn_reflns_Laue_measured_fraction_max 0.997
_diffrn_reflns_limit_h_max 13
_diffrn_reflns_limit_h_min -13
_diffrn_reflns_limit_k_max 19
_diffrn_reflns_limit_k_min -19
_diffrn_reflns_limit_l_max 33
_diffrn_reflns_limit_l_min -33
_diffrn_reflns_number 113502
_diffrn_reflns_point_group_measured_fraction_full 0.999
_diffrn_reflns_point_group_measured_fraction_max 0.997
_diffrn_reflns_theta_full 25.242
_diffrn_reflns_theta_max 30.511
_diffrn_reflns_theta_min 1.736
_diffrn_source_current 1.0
_diffrn_source_power 0.05
_diffrn_source_voltage 50.0
_diffrn_standards_number 0
_exptl_absorpt_coefficient_mu 4.862
_exptl_absorpt_correction_T_max 0.4330
_exptl_absorpt_correction_T_min 0.2188
_exptl_absorpt_correction_type multi-scan
_exptl_absorpt_process_details
;
SADABS-2016/2 (Bruker,2016/2) was used for absorption correction.
wR2(int) was 0.1187 before and 0.0622 after correction.
The Ratio of minimum to maximum transmission is 0.5053.
The \l/2 correction factor is Not present.
;
_exptl_crystal_colour colourless
_exptl_crystal_colour_primary colourless
_exptl_crystal_density_diffrn 1.687
_exptl_crystal_description block
_exptl_crystal_F_000 1520
_exptl_crystal_size_max 0.402
_exptl_crystal_size_mid 0.381
_exptl_crystal_size_min 0.217
_refine_diff_density_max 1.981
_refine_diff_density_min -1.374
_refine_diff_density_rms 0.103
_refine_ls_extinction_method none
_refine_ls_goodness_of_fit_ref 1.061
_refine_ls_hydrogen_treatment constr
_refine_ls_matrix_type full
_refine_ls_number_parameters 362
_refine_ls_number_reflns 9286
_refine_ls_number_restraints 0
_refine_ls_restrained_S_all 1.061
_refine_ls_R_factor_all 0.0283
_refine_ls_R_factor_gt 0.0222
_refine_ls_shift/su_max 0.003
_refine_ls_shift/su_mean 0.000
_refine_ls_structure_factor_coef Fsqd
_refine_ls_weighting_details 'w=1/[\s^2^(Fo^2^)+(0.0084P)^2^+5.1505P] where P=(Fo^2^+2Fc^2^)/3'
_refine_ls_weighting_scheme calc
_refine_ls_wR_factor_gt 0.0431
_refine_ls_wR_factor_ref 0.0443
_reflns_Friedel_coverage 0.000
_reflns_number_gt 8257
_reflns_number_total 9286
_reflns_threshold_expression 'I > 2\s(I)'
_cod_data_source_file d2dt00948j2.cif
_cod_data_source_block jfvii5557
_cod_database_code 7710242
_shelx_shelxl_version_number 2018/3
_shelx_space_group_comment
;
The symmetry employed for this shelxl refinement is uniquely defined
by the following loop, which should always be used as a source of
symmetry information in preference to the above space-group names.
They are only intended as comments.
;
_shelx_estimated_absorpt_t_max 0.418
_shelx_estimated_absorpt_t_min 0.245
_olex2_refinement_description
;
1. Fixed Uiso
 At 1.2 times of:
  All C(H) groups
 At 1.5 times of:
  All C(H,H,H) groups
2.a Aromatic/amide H refined with riding coordinates:
 C2(H2), C3(H3), C4(H4), C7(H7), C8(H8), C9(H9), C10(H10), C11(H11), C13(H13),
 C14(H14), C15(H15), C16(H16), C17(H17), C18(H18), C19(H19), C20(H20), C23(H23),
  C24(H24), C25(H25), C26(H26), C27(H27), C29(H29), C30(H30), C31(H31),
 C32(H32), C33(H33)
2.b Idealised Me refined as rotating group:
 C1(H1A,H1B,H1C)
;
_olex2_submission_special_instructions 'No special instructions were received'

loop_
_space_group_symop_operation_xyz
'x, y, z'
'-x, y+1/2, -z+1/2'
'-x, -y, -z'
'x, -y-1/2, z-1/2'

loop_
_atom_site_label
_atom_site_type_symbol
_atom_site_fract_x
_atom_site_fract_y
_atom_site_fract_z
_atom_site_U_iso_or_equiv
_atom_site_adp_type
_atom_site_occupancy
_atom_site_site_symmetry_order
_atom_site_calc_flag
_atom_site_refinement_flags_posn
_atom_site_refinement_flags_adp
_atom_site_refinement_flags_occupancy
_atom_site_disorder_assembly
_atom_site_disorder_group
Pt1 Pt 0.30528(2) 0.77035(2) 0.57169(2) 0.00964(2) Uani 1 1 d . . . . .
Cl1 Cl 0.05667(5) 0.74199(4) 0.56896(2) 0.01648(10) Uani 1 1 d . . . . .
P1 P 0.36827(5) 0.71712(4) 0.66296(2) 0.01066(10) Uani 1 1 d . . . . .
P2 P 0.31256(5) 0.76699(4) 0.47592(2) 0.01060(9) Uani 1 1 d . . . . .
Si1 Si 0.52559(6) 0.82894(4) 0.57893(3) 0.01180(11) Uani 1 1 d . . . . .
N1 N 0.62697(18) 0.76238(13) 0.63569(8) 0.0132(3) Uani 1 1 d . . . . .
N2 N 0.58745(18) 0.80776(14) 0.51198(8) 0.0141(3) Uani 1 1 d . . . . .
C1 C 0.5556(3) 0.96078(17) 0.59676(11) 0.0222(5) Uani 1 1 d . . . . .
H1A H 0.507897 1.001562 0.565703 0.033 Uiso 1 1 calc R U . . .
H1B H 0.656484 0.974662 0.601567 0.033 Uiso 1 1 calc R U . . .
H1C H 0.518394 0.975930 0.632436 0.033 Uiso 1 1 calc R U . . .
C2 C 0.7678(2) 0.75469(17) 0.65443(10) 0.0171(4) Uani 1 1 d . . . . .
H2 H 0.840521 0.781934 0.635821 0.021 Uiso 1 1 calc R U . . .
C3 C 0.7870(2) 0.70127(18) 0.70442(11) 0.0202(5) Uani 1 1 d . . . . .
H3 H 0.874590 0.684666 0.726014 0.024 Uiso 1 1 calc R U . . .
C4 C 0.6532(2) 0.67545(18) 0.71798(10) 0.0196(5) Uani 1 1 d . . . . .
H4 H 0.634028 0.638411 0.750220 0.024 Uiso 1 1 calc R U . . .
C5 C 0.5560(2) 0.71416(15) 0.67557(10) 0.0138(4) Uani 1 1 d . . . . .
C6 C 0.3087(2) 0.78810(15) 0.72018(9) 0.0130(4) Uani 1 1 d . . . . .
C7 C 0.4005(3) 0.84331(18) 0.75815(11) 0.0209(5) Uani 1 1 d . . . . .
H7 H 0.498750 0.837514 0.757741 0.025 Uiso 1 1 calc R U . . .
C8 C 0.3502(3) 0.90696(19) 0.79673(11) 0.0272(6) Uani 1 1 d . . . . .
H8 H 0.413778 0.944945 0.822310 0.033 Uiso 1 1 calc R U . . .
C9 C 0.2068(3) 0.91503(18) 0.79788(11) 0.0246(5) Uani 1 1 d . . . . .
H9 H 0.172044 0.958734 0.824114 0.030 Uiso 1 1 calc R U . . .
C10 C 0.1144(3) 0.85891(19) 0.76050(10) 0.0219(5) Uani 1 1 d . . . . .
H10 H 0.016395 0.863562 0.761755 0.026 Uiso 1 1 calc R U . . .
C11 C 0.1642(2) 0.79609(17) 0.72133(10) 0.0176(4) Uani 1 1 d . . . . .
H11 H 0.100455 0.758728 0.695460 0.021 Uiso 1 1 calc R U . . .
C12 C 0.3120(2) 0.59088(15) 0.67130(10) 0.0136(4) Uani 1 1 d . . . . .
C13 C 0.2977(2) 0.55180(17) 0.72482(10) 0.0180(4) Uani 1 1 d . . . . .
H13 H 0.314189 0.592112 0.758019 0.022 Uiso 1 1 calc R U . . .
C14 C 0.2591(3) 0.45350(18) 0.72959(12) 0.0230(5) Uani 1 1 d . . . . .
H14 H 0.248779 0.426810 0.766043 0.028 Uiso 1 1 calc R U . . .
C15 C 0.2359(3) 0.39453(17) 0.68109(12) 0.0235(5) Uani 1 1 d . . . . .
H15 H 0.209836 0.327453 0.684485 0.028 Uiso 1 1 calc R U . . .
C16 C 0.2504(3) 0.43295(17) 0.62778(11) 0.0218(5) Uani 1 1 d . . . . .
H16 H 0.234917 0.392160 0.594754 0.026 Uiso 1 1 calc R U . . .
C17 C 0.2875(2) 0.53103(16) 0.62262(10) 0.0172(4) Uani 1 1 d . . . . .
H17 H 0.296348 0.557572 0.585988 0.021 Uiso 1 1 calc R U . . .
C18 C 0.7150(2) 0.82249(17) 0.49320(10) 0.0178(4) Uani 1 1 d . . . . .
H18 H 0.800182 0.837585 0.517022 0.021 Uiso 1 1 calc R U . . .
C19 C 0.7004(2) 0.81204(17) 0.43488(10) 0.0188(4) Uani 1 1 d . . . . .
H19 H 0.772773 0.818185 0.411430 0.023 Uiso 1 1 calc R U . . .
C20 C 0.5577(2) 0.79040(16) 0.41599(10) 0.0174(4) Uani 1 1 d . . . . .
H20 H 0.516579 0.779138 0.377548 0.021 Uiso 1 1 calc R U . . .
C21 C 0.4895(2) 0.78870(14) 0.46365(9) 0.0133(4) Uani 1 1 d . . . . .
C22 C 0.1957(2) 0.84470(15) 0.42832(10) 0.0136(4) Uani 1 1 d . . . . .
C23 C 0.1327(2) 0.92413(17) 0.45191(10) 0.0187(5) Uani 1 1 d . . . . .
H23 H 0.150256 0.935831 0.491996 0.022 Uiso 1 1 calc R U . . .
C24 C 0.0436(3) 0.98672(18) 0.41678(12) 0.0234(5) Uani 1 1 d . . . . .
H24 H 0.000491 1.041044 0.432869 0.028 Uiso 1 1 calc R U . . .
C25 C 0.0183(3) 0.96933(19) 0.35822(12) 0.0256(5) Uani 1 1 d . . . . .
H25 H -0.042644 1.011730 0.334265 0.031 Uiso 1 1 calc R U . . .
C26 C 0.0815(3) 0.89027(19) 0.33456(11) 0.0249(5) Uani 1 1 d . . . . .
H26 H 0.064053 0.878781 0.294449 0.030 Uiso 1 1 calc R U . . .
C27 C 0.1706(2) 0.82774(17) 0.36950(10) 0.0190(5) Uani 1 1 d . . . . .
H27 H 0.214147 0.773704 0.353283 0.023 Uiso 1 1 calc R U . . .
C28 C 0.2726(2) 0.64052(15) 0.45416(9) 0.0125(4) Uani 1 1 d . . . . .
C29 C 0.1339(2) 0.60719(16) 0.45084(10) 0.0162(4) Uani 1 1 d . . . . .
H29 H 0.060303 0.652479 0.454353 0.019 Uiso 1 1 calc R U . . .
C30 C 0.1047(2) 0.50770(17) 0.44238(10) 0.0185(4) Uani 1 1 d . . . . .
H30 H 0.010702 0.484994 0.439794 0.022 Uiso 1 1 calc R U . . .
C31 C 0.2119(3) 0.44128(16) 0.43768(10) 0.0199(5) Uani 1 1 d . . . . .
H31 H 0.191431 0.373028 0.432885 0.024 Uiso 1 1 calc R U . . .
C32 C 0.3486(3) 0.47412(16) 0.43995(11) 0.0196(5) Uani 1 1 d . . . . .
H32 H 0.421503 0.428546 0.435790 0.024 Uiso 1 1 calc R U . . .
C33 C 0.3798(2) 0.57366(16) 0.44832(10) 0.0159(4) Uani 1 1 d . . . . .
H33 H 0.473872 0.596009 0.450039 0.019 Uiso 1 1 calc R U . . .

loop_
_atom_site_aniso_label
_atom_site_aniso_U_11
_atom_site_aniso_U_22
_atom_site_aniso_U_33
_atom_site_aniso_U_23
_atom_site_aniso_U_13
_atom_site_aniso_U_12
Pt1 0.00845(4) 0.00916(3) 0.01146(4) 0.00014(3) 0.00196(2) -0.00076(3)
Cl1 0.0091(2) 0.0199(2) 0.0207(3) -0.00055(19) 0.00322(18) -0.00137(18)
P1 0.0096(2) 0.0103(2) 0.0123(2) 0.00021(18) 0.00220(18) -0.00057(18)
P2 0.0105(2) 0.0094(2) 0.0119(2) 0.00002(19) 0.00152(18) -0.00093(19)
Si1 0.0102(3) 0.0105(2) 0.0149(3) -0.0009(2) 0.0025(2) -0.00239(19)
N1 0.0088(8) 0.0153(8) 0.0157(9) -0.0015(7) 0.0028(6) -0.0012(6)
N2 0.0099(8) 0.0147(8) 0.0182(9) 0.0007(7) 0.0036(7) -0.0017(7)
C1 0.0234(12) 0.0132(10) 0.0303(13) -0.0034(9) 0.0052(10) -0.0046(9)
C2 0.0097(9) 0.0207(11) 0.0209(11) -0.0051(8) 0.0018(8) -0.0001(8)
C3 0.0123(10) 0.0230(11) 0.0243(12) -0.0023(9) -0.0014(9) 0.0021(8)
C4 0.0166(11) 0.0222(11) 0.0194(11) 0.0020(9) 0.0001(9) 0.0017(9)
C5 0.0107(9) 0.0126(9) 0.0182(11) 0.0000(7) 0.0027(8) 0.0002(7)
C6 0.0155(10) 0.0115(9) 0.0125(10) 0.0014(7) 0.0041(8) 0.0002(7)
C7 0.0171(11) 0.0244(12) 0.0225(12) -0.0051(9) 0.0066(9) -0.0060(9)
C8 0.0356(15) 0.0235(12) 0.0240(13) -0.0097(10) 0.0099(11) -0.0115(11)
C9 0.0426(15) 0.0154(10) 0.0188(12) 0.0003(9) 0.0147(11) 0.0044(10)
C10 0.0218(12) 0.0268(12) 0.0186(12) 0.0038(9) 0.0084(9) 0.0084(9)
C11 0.0144(10) 0.0228(11) 0.0156(11) -0.0004(8) 0.0020(8) 0.0033(8)
C12 0.0095(9) 0.0133(9) 0.0182(11) 0.0019(8) 0.0032(8) 0.0007(7)
C13 0.0177(11) 0.0170(10) 0.0200(12) 0.0031(8) 0.0046(9) 0.0007(8)
C14 0.0204(12) 0.0193(11) 0.0301(14) 0.0097(10) 0.0062(10) 0.0007(9)
C15 0.0173(11) 0.0133(10) 0.0401(15) 0.0060(10) 0.0042(10) -0.0007(8)
C16 0.0199(11) 0.0129(10) 0.0317(14) -0.0021(9) 0.0004(10) -0.0002(8)
C17 0.0177(11) 0.0115(9) 0.0221(12) 0.0014(8) 0.0022(9) 0.0003(8)
C18 0.0109(10) 0.0187(11) 0.0248(12) -0.0007(9) 0.0063(8) -0.0029(8)
C19 0.0167(10) 0.0173(10) 0.0244(12) -0.0006(9) 0.0105(9) -0.0021(9)
C20 0.0195(11) 0.0156(10) 0.0181(11) -0.0010(8) 0.0064(9) -0.0024(8)
C21 0.0135(10) 0.0094(9) 0.0169(10) 0.0002(7) 0.0021(8) -0.0013(7)
C22 0.0132(9) 0.0113(9) 0.0163(10) 0.0014(8) 0.0018(8) -0.0023(8)
C23 0.0207(11) 0.0172(10) 0.0186(11) 0.0020(8) 0.0045(9) 0.0029(9)
C24 0.0217(12) 0.0176(11) 0.0325(14) 0.0056(10) 0.0095(10) 0.0065(9)
C25 0.0204(12) 0.0262(12) 0.0293(14) 0.0120(10) 0.0004(10) 0.0055(10)
C26 0.0245(13) 0.0297(13) 0.0189(12) 0.0037(10) -0.0033(10) 0.0004(10)
C27 0.0207(11) 0.0181(11) 0.0174(11) -0.0010(8) -0.0001(9) -0.0006(9)
C28 0.0155(10) 0.0101(9) 0.0120(10) 0.0008(7) 0.0021(8) -0.0010(7)
C29 0.0143(10) 0.0157(10) 0.0190(11) -0.0021(8) 0.0034(8) -0.0016(8)
C30 0.0176(11) 0.0170(10) 0.0216(12) -0.0027(9) 0.0050(9) -0.0067(8)
C31 0.0273(13) 0.0112(9) 0.0213(12) -0.0018(8) 0.0035(10) -0.0042(9)
C32 0.0219(11) 0.0123(10) 0.0246(12) -0.0011(8) 0.0030(9) 0.0023(8)
C33 0.0160(10) 0.0132(9) 0.0183(11) 0.0004(8) 0.0014(8) -0.0006(8)

loop_
_atom_type_symbol
_atom_type_description
_atom_type_scat_dispersion_real
_atom_type_scat_dispersion_imag
_atom_type_scat_source
C C 0.0033 0.0016 'International Tables Vol C Tables 4.2.6.8 and 6.1.1.4'
H H 0.0000 0.0000 'International Tables Vol C Tables 4.2.6.8 and 6.1.1.4'
Cl Cl 0.1484 0.1585 'International Tables Vol C Tables 4.2.6.8 and 6.1.1.4'
N N 0.0061 0.0033 'International Tables Vol C Tables 4.2.6.8 and 6.1.1.4'
P P 0.1023 0.0942 'International Tables Vol C Tables 4.2.6.8 and 6.1.1.4'
Pt Pt -1.7033 8.3905 'International Tables Vol C Tables 4.2.6.8 and 6.1.1.4'
Si Si 0.0817 0.0704 'International Tables Vol C Tables 4.2.6.8 and 6.1.1.4'

loop_
_geom_angle_atom_site_label_1
_geom_angle_atom_site_label_2
_geom_angle_atom_site_label_3
_geom_angle
_geom_angle_site_symmetry_1
_geom_angle_site_symmetry_3
_geom_angle_publ_flag
P1 Pt1 Cl1 96.276(19) . . ?
P2 Pt1 Cl1 97.814(19) . . ?
P2 Pt1 P1 153.561(19) . . ?
Si1 Pt1 Cl1 168.10(2) . . ?
Si1 Pt1 P1 85.07(2) . . ?
Si1 Pt1 P2 85.70(2) . . ?
C5 P1 Pt1 107.25(8) . . ?
C5 P1 C6 107.64(10) . . ?
C5 P1 C12 105.68(10) . . ?
C6 P1 Pt1 117.72(7) . . ?
C6 P1 C12 106.93(10) . . ?
C12 P1 Pt1 110.95(7) . . ?
C21 P2 Pt1 108.50(7) . . ?
C21 P2 C22 109.10(10) . . ?
C21 P2 C28 106.19(10) . . ?
C22 P2 Pt1 120.19(8) . . ?
C22 P2 C28 106.58(10) . . ?
C28 P2 Pt1 105.41(7) . . ?
N1 Si1 Pt1 106.87(6) . . ?
N1 Si1 C1 105.41(10) . . ?
N2 Si1 Pt1 107.55(6) . . ?
N2 Si1 N1 111.48(9) . . ?
N2 Si1 C1 107.20(11) . . ?
C1 Si1 Pt1 118.36(8) . . ?
C2 N1 Si1 133.88(16) . . ?
C2 N1 C5 107.51(18) . . ?
C5 N1 Si1 118.18(14) . . ?
C18 N2 Si1 132.99(16) . . ?
C18 N2 C21 107.24(18) . . ?
C21 N2 Si1 118.69(14) . . ?
Si1 C1 H1A 109.5 . . ?
Si1 C1 H1B 109.5 . . ?
Si1 C1 H1C 109.5 . . ?
H1A C1 H1B 109.5 . . ?
H1A C1 H1C 109.5 . . ?
H1B C1 H1C 109.5 . . ?
N1 C2 H2 125.5 . . ?
N1 C2 C3 109.1(2) . . ?
C3 C2 H2 125.5 . . ?
C2 C3 H3 126.1 . . ?
C2 C3 C4 107.8(2) . . ?
C4 C3 H3 126.1 . . ?
C3 C4 H4 126.5 . . ?
C5 C4 C3 106.9(2) . . ?
C5 C4 H4 126.5 . . ?
N1 C5 P1 116.94(15) . . ?
C4 C5 P1 134.37(18) . . ?
C4 C5 N1 108.67(19) . . ?
C7 C6 P1 121.89(17) . . ?
C7 C6 C11 119.5(2) . . ?
C11 C6 P1 118.17(16) . . ?
C6 C7 H7 119.7 . . ?
C6 C7 C8 120.6(2) . . ?
C8 C7 H7 119.7 . . ?
C7 C8 H8 120.0 . . ?
C9 C8 C7 119.9(2) . . ?
C9 C8 H8 120.0 . . ?
C8 C9 H9 120.1 . . ?
C8 C9 C10 119.7(2) . . ?
C10 C9 H9 120.1 . . ?
C9 C10 H10 119.7 . . ?
C11 C10 C9 120.5(2) . . ?
C11 C10 H10 119.7 . . ?
C6 C11 H11 120.2 . . ?
C10 C11 C6 119.7(2) . . ?
C10 C11 H11 120.2 . . ?
C13 C12 P1 121.69(17) . . ?
C13 C12 C17 119.7(2) . . ?
C17 C12 P1 118.57(17) . . ?
C12 C13 H13 120.1 . . ?
C12 C13 C14 119.9(2) . . ?
C14 C13 H13 120.1 . . ?
C13 C14 H14 120.0 . . ?
C15 C14 C13 120.0(2) . . ?
C15 C14 H14 120.0 . . ?
C14 C15 H15 119.8 . . ?
C16 C15 C14 120.3(2) . . ?
C16 C15 H15 119.8 . . ?
C15 C16 H16 120.0 . . ?
C15 C16 C17 120.0(2) . . ?
C17 C16 H16 120.0 . . ?
C12 C17 H17 120.0 . . ?
C16 C17 C12 120.1(2) . . ?
C16 C17 H17 120.0 . . ?
N2 C18 H18 125.2 . . ?
C19 C18 N2 109.5(2) . . ?
C19 C18 H18 125.2 . . ?
C18 C19 H19 126.3 . . ?
C18 C19 C20 107.4(2) . . ?
C20 C19 H19 126.3 . . ?
C19 C20 H20 126.3 . . ?
C21 C20 C19 107.3(2) . . ?
C21 C20 H20 126.3 . . ?
N2 C21 P2 116.65(16) . . ?
C20 C21 P2 134.83(18) . . ?
C20 C21 N2 108.52(19) . . ?
C23 C22 P2 118.10(17) . . ?
C23 C22 C27 120.0(2) . . ?
C27 C22 P2 121.85(17) . . ?
C22 C23 H23 120.0 . . ?
C22 C23 C24 120.1(2) . . ?
C24 C23 H23 120.0 . . ?
C23 C24 H24 120.1 . . ?
C25 C24 C23 119.8(2) . . ?
C25 C24 H24 120.1 . . ?
C24 C25 H25 119.9 . . ?
C26 C25 C24 120.3(2) . . ?
C26 C25 H25 119.9 . . ?
C25 C26 H26 119.9 . . ?
C25 C26 C27 120.1(2) . . ?
C27 C26 H26 119.9 . . ?
C22 C27 H27 120.1 . . ?
C26 C27 C22 119.8(2) . . ?
C26 C27 H27 120.1 . . ?
C29 C28 P2 118.91(16) . . ?
C33 C28 P2 120.76(16) . . ?
C33 C28 C29 119.77(19) . . ?
C28 C29 H29 120.2 . . ?
C30 C29 C28 119.6(2) . . ?
C30 C29 H29 120.2 . . ?
C29 C30 H30 119.8 . . ?
C31 C30 C29 120.4(2) . . ?
C31 C30 H30 119.8 . . ?
C30 C31 H31 119.9 . . ?
C32 C31 C30 120.1(2) . . ?
C32 C31 H31 119.9 . . ?
C31 C32 H32 119.9 . . ?
C31 C32 C33 120.2(2) . . ?
C33 C32 H32 119.9 . . ?
C28 C33 H33 120.1 . . ?
C32 C33 C28 119.8(2) . . ?
C32 C33 H33 120.1 . . ?

loop_
_geom_bond_atom_site_label_1
_geom_bond_atom_site_label_2
_geom_bond_distance
_geom_bond_site_symmetry_2
_geom_bond_publ_flag
Pt1 Cl1 2.4156(5) . ?
Pt1 P1 2.2712(5) . ?
Pt1 P2 2.2682(5) . ?
Pt1 Si1 2.2488(6) . ?
P1 C5 1.790(2) . ?
P1 C6 1.813(2) . ?
P1 C12 1.815(2) . ?
P2 C21 1.790(2) . ?
P2 C22 1.813(2) . ?
P2 C28 1.816(2) . ?
Si1 N1 1.7886(19) . ?
Si1 N2 1.784(2) . ?
Si1 C1 1.851(2) . ?
N1 C2 1.371(3) . ?
N1 C5 1.398(3) . ?
N2 C18 1.376(3) . ?
N2 C21 1.399(3) . ?
C1 H1A 0.9800 . ?
C1 H1B 0.9800 . ?
C1 H1C 0.9800 . ?
C2 H2 0.9500 . ?
C2 C3 1.374(3) . ?
C3 H3 0.9500 . ?
C3 C4 1.413(3) . ?
C4 H4 0.9500 . ?
C4 C5 1.376(3) . ?
C6 C7 1.388(3) . ?
C6 C11 1.399(3) . ?
C7 H7 0.9500 . ?
C7 C8 1.389(3) . ?
C8 H8 0.9500 . ?
C8 C9 1.388(4) . ?
C9 H9 0.9500 . ?
C9 C10 1.390(4) . ?
C10 H10 0.9500 . ?
C10 C11 1.389(3) . ?
C11 H11 0.9500 . ?
C12 C13 1.392(3) . ?
C12 C17 1.399(3) . ?
C13 H13 0.9500 . ?
C13 C14 1.393(3) . ?
C14 H14 0.9500 . ?
C14 C15 1.388(4) . ?
C15 H15 0.9500 . ?
C15 C16 1.385(4) . ?
C16 H16 0.9500 . ?
C16 C17 1.387(3) . ?
C17 H17 0.9500 . ?
C18 H18 0.9500 . ?
C18 C19 1.370(3) . ?
C19 H19 0.9500 . ?
C19 C20 1.416(3) . ?
C20 H20 0.9500 . ?
C20 C21 1.377(3) . ?
C22 C23 1.389(3) . ?
C22 C27 1.393(3) . ?
C23 H23 0.9500 . ?
C23 C24 1.395(3) . ?
C24 H24 0.9500 . ?
C24 C25 1.388(4) . ?
C25 H25 0.9500 . ?
C25 C26 1.388(4) . ?
C26 H26 0.9500 . ?
C26 C27 1.393(3) . ?
C27 H27 0.9500 . ?
C28 C29 1.401(3) . ?
C28 C33 1.395(3) . ?
C29 H29 0.9500 . ?
C29 C30 1.387(3) . ?
C30 H30 0.9500 . ?
C30 C31 1.385(3) . ?
C31 H31 0.9500 . ?
C31 C32 1.384(3) . ?
C32 H32 0.9500 . ?
C32 C33 1.391(3) . ?
C33 H33 0.9500 . ?

loop_
_geom_torsion_atom_site_label_1
_geom_torsion_atom_site_label_2
_geom_torsion_atom_site_label_3
_geom_torsion_atom_site_label_4
_geom_torsion
_geom_torsion_site_symmetry_1
_geom_torsion_site_symmetry_2
_geom_torsion_site_symmetry_3
_geom_torsion_site_symmetry_4
_geom_torsion_publ_flag
Pt1 P1 C5 N1 13.41(17) . . . . ?
Pt1 P1 C5 C4 -168.2(2) . . . . ?
Pt1 P1 C6 C7 -110.00(18) . . . . ?
Pt1 P1 C6 C11 62.31(18) . . . . ?
Pt1 P1 C12 C13 -159.54(16) . . . . ?
Pt1 P1 C12 C17 22.78(19) . . . . ?
Pt1 P2 C21 N2 -2.79(17) . . . . ?
Pt1 P2 C21 C20 176.3(2) . . . . ?
Pt1 P2 C22 C23 18.0(2) . . . . ?
Pt1 P2 C22 C27 -163.30(16) . . . . ?
Pt1 P2 C28 C29 74.51(18) . . . . ?
Pt1 P2 C28 C33 -96.92(18) . . . . ?
Pt1 Si1 N1 C2 168.87(19) . . . . ?
Pt1 Si1 N1 C5 -19.69(17) . . . . ?
Pt1 Si1 N2 C18 -175.4(2) . . . . ?
Pt1 Si1 N2 C21 18.16(17) . . . . ?
P1 C6 C7 C8 171.5(2) . . . . ?
P1 C6 C11 C10 -172.65(18) . . . . ?
P1 C12 C13 C14 -177.67(18) . . . . ?
P1 C12 C17 C16 177.16(18) . . . . ?
P2 C22 C23 C24 179.08(18) . . . . ?
P2 C22 C27 C26 -179.12(19) . . . . ?
P2 C28 C29 C30 -170.80(18) . . . . ?
P2 C28 C33 C32 170.52(18) . . . . ?
Si1 N1 C2 C3 173.25(17) . . . . ?
Si1 N1 C5 P1 4.1(2) . . . . ?
Si1 N1 C5 C4 -174.70(15) . . . . ?
Si1 N2 C18 C19 -168.33(17) . . . . ?
Si1 N2 C21 P2 -10.2(2) . . . . ?
Si1 N2 C21 C20 170.55(15) . . . . ?
N1 Si1 N2 C18 -58.6(2) . . . . ?
N1 Si1 N2 C21 135.01(15) . . . . ?
N1 C2 C3 C4 -0.7(3) . . . . ?
N2 Si1 N1 C2 51.6(2) . . . . ?
N2 Si1 N1 C5 -136.94(16) . . . . ?
N2 C18 C19 C20 0.3(3) . . . . ?
C1 Si1 N1 C2 -64.4(2) . . . . ?
C1 Si1 N1 C5 107.08(17) . . . . ?
C1 Si1 N2 C18 56.3(2) . . . . ?
C1 Si1 N2 C21 -110.11(17) . . . . ?
C2 N1 C5 P1 177.60(15) . . . . ?
C2 N1 C5 C4 -1.2(2) . . . . ?
C2 C3 C4 C5 0.0(3) . . . . ?
C3 C4 C5 P1 -177.74(19) . . . . ?
C3 C4 C5 N1 0.7(3) . . . . ?
C5 P1 C6 C7 11.2(2) . . . . ?
C5 P1 C6 C11 -176.46(17) . . . . ?
C5 P1 C12 C13 84.5(2) . . . . ?
C5 P1 C12 C17 -93.15(19) . . . . ?
C5 N1 C2 C3 1.2(2) . . . . ?
C6 P1 C5 N1 -114.17(17) . . . . ?
C6 P1 C5 C4 64.2(3) . . . . ?
C6 P1 C12 C13 -30.0(2) . . . . ?
C6 P1 C12 C17 152.37(17) . . . . ?
C6 C7 C8 C9 0.6(4) . . . . ?
C7 C6 C11 C10 -0.2(3) . . . . ?
C7 C8 C9 C10 0.3(4) . . . . ?
C8 C9 C10 C11 -1.1(4) . . . . ?
C9 C10 C11 C6 1.0(4) . . . . ?
C11 C6 C7 C8 -0.7(4) . . . . ?
C12 P1 C5 N1 131.84(16) . . . . ?
C12 P1 C5 C4 -49.8(3) . . . . ?
C12 P1 C6 C7 124.39(19) . . . . ?
C12 P1 C6 C11 -63.30(19) . . . . ?
C12 C13 C14 C15 0.4(4) . . . . ?
C13 C12 C17 C16 -0.6(3) . . . . ?
C13 C14 C15 C16 -0.2(4) . . . . ?
C14 C15 C16 C17 -0.4(4) . . . . ?
C15 C16 C17 C12 0.8(4) . . . . ?
C17 C12 C13 C14 0.0(3) . . . . ?
C18 N2 C21 P2 -179.80(15) . . . . ?
C18 N2 C21 C20 0.9(2) . . . . ?
C18 C19 C20 C21 0.2(3) . . . . ?
C19 C20 C21 P2 -179.80(18) . . . . ?
C19 C20 C21 N2 -0.7(2) . . . . ?
C21 P2 C22 C23 -108.18(19) . . . . ?
C21 P2 C22 C27 70.6(2) . . . . ?
C21 P2 C28 C29 -170.49(17) . . . . ?
C21 P2 C28 C33 18.1(2) . . . . ?
C21 N2 C18 C19 -0.8(3) . . . . ?
C22 P2 C21 N2 129.81(16) . . . . ?
C22 P2 C21 C20 -51.1(2) . . . . ?
C22 P2 C28 C29 -54.3(2) . . . . ?
C22 P2 C28 C33 134.31(18) . . . . ?
C22 C23 C24 C25 0.0(4) . . . . ?
C23 C22 C27 C26 -0.4(3) . . . . ?
C23 C24 C25 C26 -0.2(4) . . . . ?
C24 C25 C26 C27 0.2(4) . . . . ?
C25 C26 C27 C22 0.2(4) . . . . ?
C27 C22 C23 C24 0.3(3) . . . . ?
C28 P2 C21 N2 -115.68(16) . . . . ?
C28 P2 C21 C20 63.4(2) . . . . ?
C28 P2 C22 C23 137.55(18) . . . . ?
C28 P2 C22 C27 -43.7(2) . . . . ?
C28 C29 C30 C31 0.5(4) . . . . ?
C29 C28 C33 C32 -0.8(3) . . . . ?
C29 C30 C31 C32 -1.6(4) . . . . ?
C30 C31 C32 C33 1.5(4) . . . . ?
C31 C32 C33 C28 -0.3(4) . . . . ?
C33 C28 C29 C30 0.7(3) . . . . ?
